data_8106767
loop_
_publ_author_name
'Ha, Kwang'

_publ_section_title
;
 The crystal structure of trans-dibromido-bis(pyridine-\kN)platinum(II),
 C10H10Br2N2Pt
;
_journal_issue 6
_journal_name_full 'Zeitschrift f\"ur Kristallographie - New Crystal Structures'
_journal_page_first 1051
_journal_page_last 1052
_journal_paper_doi 10.1515/ncrs-2017-0267
_journal_volume 232
_journal_year 2017
_chemical_formula_moiety 'C10 H10 Br2 N2 Pt'
_chemical_formula_sum 'C10 H10 Br2 N2 Pt'
_chemical_formula_weight 513.11
_chemical_name_systematic
;
trans-Dibromidodi(pyridine-\k<i>N</i>)platinum(II), 
;
_space_group_crystal_system triclinic
_space_group_IT_number 2
_space_group_name_Hall '-P 1'
_space_group_name_H-M_alt 'P -1'
_atom_sites_solution_hydrogens geom
_atom_sites_solution_primary direct
_atom_sites_solution_secondary difmap
_cell_angle_alpha 79.262(5)
_cell_angle_beta 84.603(4)
_cell_angle_gamma 88.928(5)
_cell_formula_units_Z 1
_cell_length_a 5.6590(9)
_cell_length_b 7.0204(12)
_cell_length_c 7.7623(11)
_cell_measurement_reflns_used 3764
_cell_measurement_temperature 223(2)
_cell_measurement_theta_max 27.75
_cell_measurement_theta_min 2.68
_cell_volume 301.64(8)
_computing_cell_refinement 'Bruker SAINT [1]'
_computing_data_collection 'Bruker APEX2 [1]'
_computing_data_reduction 'Bruker SAINT [1]'
_computing_molecular_graphics 'ORTEP-III [3]'
_computing_publication_material 'SHELXL-2014/7 [2]'
_computing_structure_refinement 'SHELXL-2014/7 [2]'
_computing_structure_solution 'SHELXL-2014/7 [2]'
_diffrn_ambient_temperature 223(2)
_diffrn_measured_fraction_theta_full 1.000
_diffrn_measured_fraction_theta_max 1.000
_diffrn_measurement_device_type 'PHOTON 100 CMOS detector''
_diffrn_measurement_method '\f and \w scans'
_diffrn_radiation_type MoK\a
_diffrn_radiation_wavelength 0.71073
_diffrn_reflns_av_R_equivalents 0.1074
_diffrn_reflns_av_unetI/netI 0.0570
_diffrn_reflns_Laue_measured_fraction_full 1.000
_diffrn_reflns_Laue_measured_fraction_max 1.000
_diffrn_reflns_limit_h_max 7
_diffrn_reflns_limit_h_min -7
_diffrn_reflns_limit_k_max 9
_diffrn_reflns_limit_k_min -9
_diffrn_reflns_limit_l_max 10
_diffrn_reflns_limit_l_min -10
_diffrn_reflns_number 12659
_diffrn_reflns_point_group_measured_fraction_full 1.000
_diffrn_reflns_point_group_measured_fraction_max 1.000
_diffrn_reflns_theta_full 25.242
_diffrn_reflns_theta_max 28.283
_diffrn_reflns_theta_min 2.682
_diffrn_source 'sealed tube'
_exptl_absorpt_coefficient_mu 18.220
_exptl_absorpt_correction_T_max 0.7457
_exptl_absorpt_correction_T_min 0.3984
_exptl_absorpt_correction_type multi-scan
_exptl_absorpt_process_details 'SADABS (Bruker, 2016) [1]'
_exptl_crystal_colour yellow
_exptl_crystal_density_diffrn 2.825
_exptl_crystal_description block
_exptl_crystal_F_000 232
_exptl_crystal_size_max 0.130
_exptl_crystal_size_mid 0.080
_exptl_crystal_size_min 0.050
_refine_diff_density_max 1.525
_refine_diff_density_min -2.751
_refine_diff_density_rms 0.367
_refine_ls_extinction_coef .
_refine_ls_extinction_method none
_refine_ls_goodness_of_fit_ref 1.150
_refine_ls_hydrogen_treatment constr
_refine_ls_matrix_type full
_refine_ls_number_parameters 70
_refine_ls_number_reflns 1502
_refine_ls_number_restraints 0
_refine_ls_restrained_S_all 1.150
_refine_ls_R_factor_all 0.0599
_refine_ls_R_factor_gt 0.0440
_refine_ls_shift/su_max 0.000
_refine_ls_shift/su_mean 0.000
_refine_ls_structure_factor_coef Fsqd
_refine_ls_weighting_details 'w=1/[\s^2^(Fo^2^)+(0.0390P)^2^+1.7453P] where P=(Fo^2^+2Fc^2^)/3'
_refine_ls_weighting_scheme calc
_refine_ls_wR_factor_gt 0.0873
_refine_ls_wR_factor_ref 0.0946
_reflns_Friedel_coverage 0.000
_reflns_Friedel_fraction_full .
_reflns_Friedel_fraction_max .
_reflns_number_gt 1308
_reflns_number_total 1502
_reflns_threshold_expression 'I > 2\s(I)'
_cod_data_source_file suppl_ncrs-2017-0267_suppl.cif
_cod_data_source_block 1
_cod_depositor_comments
;
The following automatic conversions were performed:

data item '_exptl_absorpt_correction_type' value 'Multi-scan' was
changed to 'multi-scan' in accordance with the built-in table derived
from the CIF Core dictionary named 'cif_core.dic' version 2.4.5 last
updated on 2014-11-21.

Automatic conversion script
Id: cif_fix_values 8738 2021-04-28 16:35:53Z antanas 
;
_cod_database_code 8106767
_shelx_space_group_comment
;
The symmetry employed for this shelxl refinement is uniquely defined
by the following loop, which should always be used as a source of
symmetry information in preference to the above space-group names.
They are only intended as comments.
;
_shelx_estimated_absorpt_t_min 0.200
_shelx_estimated_absorpt_t_max 0.463

loop_
_space_group_symop_operation_xyz
'x, y, z'
'-x, -y, -z'

loop_
_atom_site_label
_atom_site_type_symbol
_atom_site_fract_x
_atom_site_fract_y
_atom_site_fract_z
_atom_site_U_iso_or_equiv
_atom_site_adp_type
_atom_site_occupancy
_atom_site_site_symmetry_order
_atom_site_calc_flag
_atom_site_refinement_flags_posn
_atom_site_refinement_flags_adp
_atom_site_refinement_flags_occupancy
_atom_site_disorder_assembly
_atom_site_disorder_group
Pt1 Pt 0.5000 0.5000 0.5000 0.01933(17) Uani 1 2 d S . P . .
Br1 Br 0.43957(16) 0.20215(14) 0.71422(11) 0.0319(2) Uani 1 1 d . . . . .
N1 N 0.2644(12) 0.6381(10) 0.6493(9) 0.0209(15) Uani 1 1 d . . . . .
C1 C 0.0695(14) 0.7216(13) 0.5822(11) 0.0230(18) Uani 1 1 d . . . . .
H1 H 0.0460 0.7196 0.4643 0.028 Uiso 1 1 calc R U . . .
C2 C -0.0962(15) 0.8096(14) 0.6819(13) 0.028(2) Uani 1 1 d . . . . .
H2 H -0.2328 0.8657 0.6332 0.034 Uiso 1 1 calc R U . . .
C3 C -0.0605(17) 0.8152(15) 0.8543(12) 0.033(2) Uani 1 1 d . . . . .
H3 H -0.1727 0.8741 0.9248 0.039 Uiso 1 1 calc R U . . .
C4 C 0.1418(17) 0.7331(15) 0.9211(12) 0.031(2) Uani 1 1 d . . . . .
H4 H 0.1715 0.7381 1.0373 0.038 Uiso 1 1 calc R U . . .
C5 C 0.3007(16) 0.6431(14) 0.8165(11) 0.027(2) Uani 1 1 d . . . . .
H5 H 0.4371 0.5843 0.8633 0.032 Uiso 1 1 calc R U . . .

loop_
_atom_site_aniso_label
_atom_site_aniso_U_11
_atom_site_aniso_U_22
_atom_site_aniso_U_33
_atom_site_aniso_U_23
_atom_site_aniso_U_13
_atom_site_aniso_U_12
Pt1 0.0171(2) 0.0240(3) 0.0163(2) -0.00309(18) -0.00028(16) 0.00385(18)
Br1 0.0353(5) 0.0301(6) 0.0262(5) 0.0011(4) 0.0040(4) 0.0048(4)
N1 0.024(4) 0.017(4) 0.020(3) -0.005(3) 0.006(3) 0.007(3)
C1 0.020(4) 0.028(5) 0.021(4) -0.005(4) -0.003(3) 0.005(4)
C2 0.019(4) 0.023(5) 0.042(5) -0.006(4) 0.002(4) 0.002(4)
C3 0.035(5) 0.033(6) 0.031(5) -0.016(4) 0.014(4) -0.007(4)
C4 0.035(5) 0.037(6) 0.023(4) -0.009(4) 0.001(4) 0.000(4)
C5 0.032(5) 0.034(6) 0.014(4) -0.005(4) -0.002(3) 0.004(4)

loop_
_atom_type_symbol
_atom_type_description
_atom_type_scat_dispersion_real
_atom_type_scat_dispersion_imag
_atom_type_scat_source
C C 0.0033 0.0016 'International Tables Vol C Tables 4.2.6.8 and 6.1.1.4'
H H 0.0000 0.0000 'International Tables Vol C Tables 4.2.6.8 and 6.1.1.4'
Br Br -0.2901 2.4595 'International Tables Vol C Tables 4.2.6.8 and 6.1.1.4'
N N 0.0061 0.0033 'International Tables Vol C Tables 4.2.6.8 and 6.1.1.4'
Pt Pt -1.7033 8.3905 'International Tables Vol C Tables 4.2.6.8 and 6.1.1.4'

loop_
_geom_angle_atom_site_label_1
_geom_angle_atom_site_label_2
_geom_angle_atom_site_label_3
_geom_angle
_geom_angle_site_symmetry_1
_geom_angle_site_symmetry_3
N1 Pt1 N1 180.0 2_666 .
N1 Pt1 Br1 90.1(2) 2_666 .
N1 Pt1 Br1 89.9(2) . .
N1 Pt1 Br1 89.9(2) 2_666 2_666
N1 Pt1 Br1 90.1(2) . 2_666
Br1 Pt1 Br1 180.0 . 2_666
C5 N1 C1 119.5(7) . .
C5 N1 Pt1 120.2(6) . .
C1 N1 Pt1 120.3(6) . .
N1 C1 C2 121.4(8) . .
N1 C1 H1 119.3 . .
C2 C1 H1 119.3 . .
C1 C2 C3 119.4(9) . .
C1 C2 H2 120.3 . .
C3 C2 H2 120.3 . .
C4 C3 C2 118.9(8) . .
C4 C3 H3 120.6 . .
C2 C3 H3 120.6 . .
C3 C4 C5 119.5(8) . .
C3 C4 H4 120.3 . .
C5 C4 H4 120.3 . .
N1 C5 C4 121.2(8) . .
N1 C5 H5 119.4 . .
C4 C5 H5 119.4 . .

loop_
_geom_bond_atom_site_label_1
_geom_bond_atom_site_label_2
_geom_bond_distance
_geom_bond_site_symmetry_2
Pt1 N1 2.035(6) 2_666
Pt1 N1 2.035(6) .
Pt1 Br1 2.4246(10) .
Pt1 Br1 2.4246(10) 2_666
N1 C5 1.340(11) .
N1 C1 1.343(10) .
C1 C2 1.371(12) .
C1 H1 0.9400 .
C2 C3 1.380(13) .
C2 H2 0.9400 .
C3 C4 1.374(14) .
C3 H3 0.9400 .
C4 C5 1.378(12) .
C4 H4 0.9400 .
C5 H5 0.9400 .

loop_
_geom_torsion_atom_site_label_1
_geom_torsion_atom_site_label_2
_geom_torsion_atom_site_label_3
_geom_torsion_atom_site_label_4
_geom_torsion
_geom_torsion_site_symmetry_1
_geom_torsion_site_symmetry_2
_geom_torsion_site_symmetry_3
_geom_torsion_site_symmetry_4
C5 N1 C1 C2 -1.1(13) . . . .
Pt1 N1 C1 C2 177.7(7) . . . .
N1 C1 C2 C3 0.9(14) . . . .
C1 C2 C3 C4 0.4(14) . . . .
C2 C3 C4 C5 -1.6(15) . . . .
C1 N1 C5 C4 -0.2(14) . . . .
Pt1 N1 C5 C4 -178.9(7) . . . .
C3 C4 C5 N1 1.5(15) . . . .
